data_2209089
loop_
_publ_author_name
'Shaheen, Farkhanda'
'Badshah, Amin'
'Wurst, Klaus'
'Najam-Ul-Haq, Muhammad'
'Ali, Saqib'

_publ_section_title
;
 <i>N</i>-Benzylmethanaminium
 <i>N</i>-benzyl-<i>N</i>-methyldithiocarbamate
;
_journal_coeditor_code BT2046
_journal_issue 6
_journal_name_full 'Acta Crystallographica Section E'
_journal_page_first o2342
_journal_page_last o2343
_journal_paper_doi 10.1107/S1600536806017648
_journal_volume 62
_journal_year 2006
_chemical_formula_iupac 'C8 H12 N + , C9 H10 N S2 -'
_chemical_formula_moiety 'C8 H12 N + , C9 H10 N S2 -'
_chemical_formula_sum 'C17 H22 N2 S2'
_chemical_formula_weight 318.49
_chemical_melting_point 108
_chemical_name_systematic
;
N-methyl(phenyl)methanaminium benzyl(methyl)carbamodithioate
;
_space_group_IT_number 14
_symmetry_cell_setting monoclinic
_symmetry_space_group_name_Hall '-P 2yn'
_symmetry_space_group_name_H-M 'P 1 21/n 1'
_atom_sites_solution_hydrogens geom
_atom_sites_solution_primary direct
_atom_sites_solution_secondary difmap
_audit_creation_method SHELXL97
_cell_angle_alpha 90.00
_cell_angle_beta 105.801(2)
_cell_angle_gamma 90.00
_cell_formula_units_Z 4
_cell_length_a 10.0903(2)
_cell_length_b 15.3530(4)
_cell_length_c 11.3422(3)
_cell_measurement_reflns_used 10949
_cell_measurement_temperature 233(2)
_cell_measurement_theta_max 27.0
_cell_measurement_theta_min 1.0
_cell_volume 1690.70(7)
_computing_cell_refinement 'SCALEPACK (Otwinowski & Minor, 1997)'
_computing_data_collection 'COLLECT (Nonius, 1998)'
_computing_data_reduction 'DENZO (Otwinowski & Minor, 1997) and SCALEPACK'
_computing_molecular_graphics 'SHELXTL (Bruker, 1997)'
_computing_publication_material SHELXL97
_computing_structure_refinement 'SHELXL97 (Sheldrick, 1997)'
_computing_structure_solution 'SHELXS97 (Sheldrick, 1997)'
_diffrn_ambient_temperature 233(2)
_diffrn_measured_fraction_theta_full 0.996
_diffrn_measured_fraction_theta_max 0.996
_diffrn_measurement_device_type 'Nonius KappaCCD area-detector'
_diffrn_measurement_method '\f and \w'
_diffrn_radiation_monochromator graphite
_diffrn_radiation_source 'fine-focus sealed tube'
_diffrn_radiation_type MoK\a
_diffrn_radiation_wavelength 0.71073
_diffrn_reflns_av_R_equivalents 0.0250
_diffrn_reflns_av_sigmaI/netI 0.0247
_diffrn_reflns_limit_h_max 12
_diffrn_reflns_limit_h_min 0
_diffrn_reflns_limit_k_max 19
_diffrn_reflns_limit_k_min -19
_diffrn_reflns_limit_l_max 14
_diffrn_reflns_limit_l_min -14
_diffrn_reflns_number 10817
_diffrn_reflns_theta_full 27.16
_diffrn_reflns_theta_max 27.16
_diffrn_reflns_theta_min 2.29
_diffrn_standards_number 0
_exptl_absorpt_coefficient_mu 0.311
_exptl_absorpt_correction_type none
_exptl_crystal_colour colourless
_exptl_crystal_density_diffrn 1.251
_exptl_crystal_density_method 'not measured'
_exptl_crystal_description prism
_exptl_crystal_F_000 680
_exptl_crystal_size_max 0.3
_exptl_crystal_size_mid 0.25
_exptl_crystal_size_min 0.15
_refine_diff_density_max 0.367
_refine_diff_density_min -0.452
_refine_ls_extinction_coef 0.019(2)
_refine_ls_extinction_expression Fc^*^=kFc[1+0.001xFc^2^\l^3^/sin(2\q)]^-1/4^
_refine_ls_extinction_method 'SHELXL97 (Sheldrick, 1997)'
_refine_ls_goodness_of_fit_ref 1.041
_refine_ls_hydrogen_treatment mixed
_refine_ls_matrix_type full
_refine_ls_number_parameters 199
_refine_ls_number_reflns 3742
_refine_ls_number_restraints 0
_refine_ls_restrained_S_all 1.041
_refine_ls_R_factor_all 0.0447
_refine_ls_R_factor_gt 0.0368
_refine_ls_shift/su_max 0.001
_refine_ls_shift/su_mean 0.000
_refine_ls_structure_factor_coef Fsqd
_refine_ls_weighting_details 'calc w = 1/[\s^2^(Fo^2^)+(0.0391P)^2^+0.5808P] where P=(Fo^2^+2Fc^2^)/3'
_refine_ls_weighting_scheme calc
_refine_ls_wR_factor_gt 0.0914
_refine_ls_wR_factor_ref 0.0957
_reflns_number_gt 3213
_reflns_number_total 3742
_reflns_threshold_expression I>2\s(I)
_cod_data_source_file bt2046.cif
_cod_data_source_block I
_cod_original_sg_symbol_H-M 'P 21/n'
_cod_database_code 2209089
_cod_database_fobs_code 2209089

loop_
_symmetry_equiv_pos_as_xyz
'x, y, z'
'-x+1/2, y+1/2, -z+1/2'
'-x, -y, -z'
'x-1/2, -y-1/2, z-1/2'

loop_
_atom_site_type_symbol
_atom_site_label
_atom_site_fract_x
_atom_site_fract_y
_atom_site_fract_z
_atom_site_U_iso_or_equiv
_atom_site_adp_type
_atom_site_calc_flag
_atom_site_occupancy
S S2 0.13768(4) 0.45804(3) 0.23104(4) 0.04839(14) Uani d 1
S S1 0.09407(5) 0.30940(3) 0.05437(4) 0.05503(16) Uani d 1
N N1 0.21897(13) 0.29528(8) 0.29021(11) 0.0391(3) Uani d 1
N N2 0.16358(14) 0.47493(9) -0.08379(12) 0.0406(3) Uani d 1
H H2NA 0.1315(19) 0.4380(12) -0.0343(18) 0.054(5) Uiso d 1
H H2NB 0.093(2) 0.5114(13) -0.1168(18) 0.060(5) Uiso d 1
C C1 0.15524(13) 0.34995(10) 0.19994(13) 0.0362(3) Uani d 1
C C2 0.2398(2) 0.20316(11) 0.26845(17) 0.0566(5) Uani d 1
H H2A 0.2875 0.1754 0.3451 0.085 Uiso calc 1
H H2B 0.2945 0.1977 0.2106 0.085 Uiso calc 1
H H2C 0.1512 0.1753 0.2353 0.085 Uiso calc 1
C C3 0.26701(15) 0.32143(10) 0.41950(14) 0.0409(3) Uani d 1
H H3A 0.2619 0.3850 0.4252 0.049 Uiso calc 1
H H3B 0.3636 0.3043 0.4522 0.049 Uiso calc 1
C C4 0.18275(15) 0.28057(9) 0.49624(13) 0.0366(3) Uani d 1
C C5 0.24707(17) 0.24803(11) 0.61179(14) 0.0438(4) Uani d 1
H H5 0.3436 0.2498 0.6409 0.053 Uiso calc 1
C C6 0.1707(2) 0.21303(12) 0.68463(15) 0.0535(4) Uani d 1
H H6 0.2156 0.1913 0.7628 0.064 Uiso calc 1
C C7 0.0291(2) 0.20985(11) 0.64319(17) 0.0532(4) Uani d 1
H H7 -0.0227 0.1859 0.6926 0.064 Uiso calc 1
C C8 -0.03597(18) 0.24219(12) 0.52845(17) 0.0533(4) Uani d 1
H H8 -0.1326 0.2405 0.4997 0.064 Uiso calc 1
C C9 0.04058(16) 0.27708(11) 0.45571(15) 0.0475(4) Uani d 1
H H9 -0.0046 0.2987 0.3776 0.057 Uiso calc 1
C C10 0.2893(2) 0.51756(12) -0.00862(15) 0.0547(4) Uani d 1
H H10A 0.2667 0.5524 0.0546 0.082 Uiso calc 1
H H10B 0.3275 0.5548 -0.0602 0.082 Uiso calc 1
H H10C 0.3564 0.4735 0.0292 0.082 Uiso calc 1
C C11 0.18462(17) 0.41889(10) -0.18521(15) 0.0448(4) Uani d 1
H H11A 0.0952 0.3959 -0.2322 0.054 Uiso calc 1
H H11B 0.2428 0.3693 -0.1494 0.054 Uiso calc 1
C C12 0.25018(16) 0.46604(9) -0.27113(13) 0.0387(3) Uani d 1
C C13 0.39146(17) 0.46209(12) -0.25407(16) 0.0494(4) Uani d 1
H H13 0.4461 0.4292 -0.1889 0.059 Uiso calc 1
C C14 0.45313(18) 0.50605(14) -0.33180(18) 0.0576(5) Uani d 1
H H14 0.5492 0.5038 -0.3187 0.069 Uiso calc 1
C C15 0.3726(2) 0.55308(12) -0.42839(16) 0.0566(5) Uani d 1
H H15 0.4139 0.5834 -0.4811 0.068 Uiso calc 1
C C16 0.23196(19) 0.55588(12) -0.44796(15) 0.0511(4) Uani d 1
H H16 0.1773 0.5871 -0.5150 0.061 Uiso calc 1
C C17 0.17061(16) 0.51286(11) -0.36930(14) 0.0433(3) Uani d 1
H H17 0.0746 0.5155 -0.3826 0.052 Uiso calc 1

loop_
_atom_site_aniso_label
_atom_site_aniso_U_11
_atom_site_aniso_U_22
_atom_site_aniso_U_33
_atom_site_aniso_U_12
_atom_site_aniso_U_13
_atom_site_aniso_U_23
S2 0.0524(3) 0.0477(2) 0.0463(2) 0.01634(17) 0.01558(18) 0.00966(17)
S1 0.0605(3) 0.0676(3) 0.0355(2) -0.0262(2) 0.01054(18) 0.00061(19)
N1 0.0430(7) 0.0389(6) 0.0366(6) 0.0019(5) 0.0131(5) 0.0058(5)
N2 0.0438(7) 0.0438(7) 0.0363(7) 0.0047(6) 0.0145(6) 0.0070(6)
C1 0.0264(6) 0.0478(8) 0.0369(7) -0.0016(6) 0.0127(5) 0.0084(6)
C2 0.0777(12) 0.0402(9) 0.0585(11) 0.0041(8) 0.0297(10) 0.0066(8)
C3 0.0376(7) 0.0454(8) 0.0362(7) -0.0016(6) 0.0038(6) 0.0082(6)
C4 0.0415(7) 0.0336(7) 0.0335(7) 0.0015(6) 0.0085(6) 0.0007(6)
C5 0.0480(8) 0.0459(8) 0.0358(8) 0.0068(7) 0.0086(6) 0.0046(6)
C6 0.0747(12) 0.0506(9) 0.0390(8) 0.0127(8) 0.0220(8) 0.0086(7)
C7 0.0743(12) 0.0418(9) 0.0557(10) -0.0002(8) 0.0384(9) -0.0006(7)
C8 0.0473(9) 0.0558(10) 0.0603(11) -0.0060(7) 0.0209(8) -0.0058(8)
C9 0.0429(8) 0.0567(10) 0.0405(8) -0.0008(7) 0.0074(7) 0.0051(7)
C10 0.0667(11) 0.0582(10) 0.0417(9) -0.0152(9) 0.0193(8) -0.0050(8)
C11 0.0522(9) 0.0399(8) 0.0443(8) -0.0026(7) 0.0166(7) -0.0007(7)
C12 0.0434(8) 0.0376(7) 0.0369(8) -0.0010(6) 0.0141(6) -0.0068(6)
C13 0.0450(8) 0.0575(10) 0.0466(9) 0.0073(7) 0.0141(7) -0.0045(8)
C14 0.0469(9) 0.0738(12) 0.0593(11) -0.0048(9) 0.0265(8) -0.0152(10)
C15 0.0735(12) 0.0587(10) 0.0492(10) -0.0116(9) 0.0367(9) -0.0118(8)
C16 0.0678(11) 0.0535(10) 0.0355(8) 0.0038(8) 0.0197(8) -0.0016(7)
C17 0.0439(8) 0.0504(9) 0.0357(7) 0.0011(7) 0.0110(6) -0.0054(7)

loop_
_atom_type_symbol
_atom_type_description
_atom_type_scat_dispersion_real
_atom_type_scat_dispersion_imag
_atom_type_scat_source
C C 0.0033 0.0016 'International Tables Vol C Tables 4.2.6.8 and 6.1.1.4'
H H 0.0000 0.0000 'International Tables Vol C Tables 4.2.6.8 and 6.1.1.4'
N N 0.0061 0.0033 'International Tables Vol C Tables 4.2.6.8 and 6.1.1.4'
S S 0.1246 0.1234 'International Tables Vol C Tables 4.2.6.8 and 6.1.1.4'

loop_
_geom_angle_atom_site_label_1
_geom_angle_atom_site_label_2
_geom_angle_atom_site_label_3
_geom_angle
C1 N1 C2 122.46(14)
C1 N1 C3 123.28(13)
C2 N1 C3 114.18(12)
H2NB N2 H2NA 105.3(16)
H2NB N2 C10 115.1(12)
H2NA N2 C10 108.2(11)
H2NB N2 C11 107.4(12)
H2NA N2 C11 105.3(12)
C10 N2 C11 114.81(13)
H2NB N2 H2NA 105.3(16)
C10 N2 H2NA 108.2(11)
C11 N2 H2NA 105.3(12)
H2NA N2 H2NB 105.3(16)
C10 N2 H2NB 115.1(12)
C11 N2 H2NB 107.4(12)
H2NA N2 H2NB 105.3(16)
N1 C1 S1 118.61(12)
N1 C1 S2 120.13(11)
S1 C1 S2 121.26(8)
N1 C2 H2A 109.5
N1 C2 H2B 109.5
H2A C2 H2B 109.5
N1 C2 H2C 109.5
H2A C2 H2C 109.5
H2B C2 H2C 109.5
N1 C3 C4 112.17(12)
N1 C3 H3A 109.2
C4 C3 H3A 109.2
N1 C3 H3B 109.2
C4 C3 H3B 109.2
H3A C3 H3B 107.9
C9 C4 C5 118.43(14)
C9 C4 C3 121.38(13)
C5 C4 C3 120.16(13)
C6 C5 C4 120.74(15)
C6 C5 H5 119.6
C4 C5 H5 119.6
C7 C6 C5 120.31(15)
C7 C6 H6 119.8
C5 C6 H6 119.8
C6 C7 C8 119.44(15)
C6 C7 H7 120.3
C8 C7 H7 120.3
C7 C8 C9 120.15(16)
C7 C8 H8 119.9
C9 C8 H8 119.9
C8 C9 C4 120.94(15)
C8 C9 H9 119.5
C4 C9 H9 119.5
N2 C10 H10A 109.5
N2 C10 H10B 109.5
H10A C10 H10B 109.5
N2 C10 H10C 109.5
H10A C10 H10C 109.5
H10B C10 H10C 109.5
N2 C11 C12 113.62(12)
N2 C11 H11A 108.8
C12 C11 H11A 108.8
N2 C11 H11B 108.8
C12 C11 H11B 108.8
H11A C11 H11B 107.7
C17 C12 C13 118.96(14)
C17 C12 C11 120.68(14)
C13 C12 C11 120.35(14)
C14 C13 C12 120.85(16)
C14 C13 H13 119.6
C12 C13 H13 119.6
C15 C14 C13 119.45(16)
C15 C14 H14 120.3
C13 C14 H14 120.3
C16 C15 C14 120.26(16)
C16 C15 H15 119.9
C14 C15 H15 119.9
C15 C16 C17 120.24(16)
C15 C16 H16 119.9
C17 C16 H16 119.9
C12 C17 C16 120.21(15)
C12 C17 H17 119.9
C16 C17 H17 119.9

loop_
_geom_bond_atom_site_label_1
_geom_bond_atom_site_label_2
_geom_bond_distance
S2 C1 1.7157(16)
S1 C1 1.7144(15)
N1 C1 1.3446(18)
N1 C2 1.461(2)
N1 C3 1.4696(19)
N2 H2NB 0.91(2)
N2 H2NA 0.92(2)
N2 C10 1.475(2)
N2 C11 1.497(2)
N2 H2NA 0.92(2)
N2 H2NB 0.91(2)
C2 H2A 0.9700
C2 H2B 0.9700
C2 H2C 0.9700
C3 C4 1.509(2)
C3 H3A 0.9800
C3 H3B 0.9800
C4 C9 1.383(2)
C4 C5 1.387(2)
C5 C6 1.382(2)
C5 H5 0.9400
C6 C7 1.378(3)
C6 H6 0.9400
C7 C8 1.381(3)
C7 H7 0.9400
C8 C9 1.383(2)
C8 H8 0.9400
C9 H9 0.9400
C10 H10A 0.9700
C10 H10B 0.9700
C10 H10C 0.9700
C11 C12 1.504(2)
C11 H11A 0.9800
C11 H11B 0.9800
C12 C17 1.384(2)
C12 C13 1.387(2)
C13 C14 1.385(3)
C13 H13 0.9400
C14 C15 1.377(3)
C14 H14 0.9400
C15 C16 1.376(3)
C15 H15 0.9400
C16 C17 1.384(2)
C16 H16 0.9400
C17 H17 0.9400

loop_
_geom_hbond_atom_site_label_D
_geom_hbond_atom_site_label_H
_geom_hbond_atom_site_label_A
_geom_hbond_site_symmetry_A
_geom_hbond_distance_DH
_geom_hbond_distance_HA
_geom_hbond_distance_DA
_geom_hbond_angle_DHA
N2 H2NA S1 . 0.917(19) 2.293(19) 3.1630(15) 158.3(17)
N2 H2NB S2 3_565 0.90(2) 2.38(2) 3.2131(15) 153.0(17)

loop_
_cod_related_entry_id
_cod_related_entry_database
_cod_related_entry_code
1 ChemSpider 21128235
